data_1574601
loop_
_publ_author_name
'Zheng, Hongrui'
'Wang, Qingqing'
'Wang, Fei'
'Li, Shangda'
'Zhang, Jian'

_publ_section_title
;
 Rational design of circularly polarized luminescence active chiral
 metal--organic frameworks for logic devices
;
_journal_issue 24
_journal_name_full 'Chemical Science'
_journal_page_first 10742
_journal_page_last 10749
_journal_paper_doi 10.1039/D5SC02334C
_journal_volume 16
_journal_year 2025
_chemical_formula_moiety 'C26 H24.636 N4 O14 Zn2'
_chemical_formula_sum 'C26 H24.64 N4 O14 Zn2'
_chemical_formula_weight 747.87
_chemical_name_systematic d-42
_space_group_crystal_system monoclinic
_space_group_IT_number 4
_space_group_name_Hall 'P 2yb'
_space_group_name_H-M_alt 'P 1 21 1'
_atom_sites_solution_hydrogens geom
_atom_sites_solution_primary dual
_audit_creation_date 2025-01-07
_audit_creation_method
;
Olex2 1.5
(compiled 2024.02.16 svn.r378c4104 for OlexSys, GUI svn.r6928)
;
_audit_update_record
;
2025-01-07 deposited with the CCDC.	2025-05-12 downloaded from the CCDC.
;
_cell_angle_alpha 90
_cell_angle_beta 92.2670(10)
_cell_angle_gamma 90
_cell_formula_units_Z 2
_cell_length_a 8.51920(10)
_cell_length_b 11.39000(10)
_cell_length_c 15.03920(10)
_cell_measurement_reflns_used 24655
_cell_measurement_temperature 293(2)
_cell_measurement_theta_max 75.2350
_cell_measurement_theta_min 2.9390
_cell_volume 1458.17(2)
_computing_cell_refinement 'CrysAlisPro 1.171.43.118a (Rigaku OD, 2024)'
_computing_data_collection 'CrysAlisPro 1.171.43.118a (Rigaku OD, 2024)'
_computing_data_reduction 'CrysAlisPro 1.171.43.118a (Rigaku OD, 2024)'
_computing_molecular_graphics 'Olex2 1.5 (Dolomanov et al., 2009)'
_computing_publication_material 'Olex2 1.5 (Dolomanov et al., 2009)'
_computing_structure_refinement 'SHELXL 2018/1 (Sheldrick, 2015)'
_computing_structure_solution 'SHELXT 2014/5 (Sheldrick, 2014)'
_diffrn_ambient_temperature 293(2)
_diffrn_detector 'Hybrid Pixel Array Detector'
_diffrn_detector_area_resol_mean 10.0000
_diffrn_detector_type HyPix
_diffrn_measured_fraction_theta_full 1.000
_diffrn_measured_fraction_theta_max 0.988
_diffrn_measurement_details
;
List of Runs (angles in degrees, time in seconds):

  # Type    Start    End  Width  t~exp~   \w     \q     \k     \f   Frames
#--------------------------------------------------------------------------
  1  \w   -122.00 -39.00   0.50    0.19    --  -42.60 178.00  60.00  166
  2  \w    -26.00  38.00   0.50    0.19    --  -42.60  19.00-150.00  128
  3  \w    -26.00  38.00   0.50    0.19    --  -42.60  19.00   0.00  128
  4  \w    -26.00  38.00   0.50    0.19    --  -42.60  19.00 -60.00  128
  5  \w   -121.00 -41.00   0.50    0.19    --  -42.60-178.00-120.00  160
  6  \w   -117.00 -20.00   0.50    0.19    --  -42.60 -57.00  60.00  194
  7  \w   -117.00 -20.00   0.50    0.19    --  -42.60 -57.00  60.00  194
  8  \w    -26.00  38.00   0.50    0.19    --  -42.60  19.00  60.00  128
  9  \w    -23.00  81.00   0.50    0.19    --   42.60 -99.00 -60.00  208
 10  \w   -175.00 -83.00   0.50    0.77    -- -105.00 -95.00  90.00  184
 11  \w   -126.00 -31.00   0.50    0.77    -- -105.00 144.00 116.34  190
 12  \w   -105.00 -31.00   0.50    0.77    -- -105.00  77.00 150.00  148
 13  \w   -175.00 -55.00   0.50    0.77    -- -105.00 -15.00 120.00  240
 14  \w   -107.00 -32.00   0.50    0.77    -- -105.00 108.00 -37.93  150
 15  \w   -126.00 -31.00   0.50    0.77    -- -105.00 144.00 116.34  190
 16  \w     35.00  71.00   0.50    0.77    --  108.84 -61.00 -30.00   72
 17  \w     37.00 112.00   0.50    0.77    --  108.84-125.00  90.00  150
 18  \w     87.00 176.00   0.50    0.77    --  108.84  45.00  30.00  178
 19  \w     35.00  71.00   0.50    0.77    --  108.84 -61.00 120.00   72
 20  \w     35.00  71.00   0.50    0.77    --  108.84 -61.00 -60.00   72
 21  \w     34.00 105.00   0.50    0.77    --  108.84 -95.00  90.00  142
 22  \w     35.00 105.00   0.50    0.77    --  108.84 -77.00-120.00  140
 23  \w     34.00 105.00   0.50    0.77    --  108.84 -95.00  90.00  142
 24  \w     59.00 176.00   0.50    0.77    --  108.84  15.00   0.00  234
 25  \w     80.00 176.00   0.50    0.77    --  108.84  77.00-120.00  192
 26  \w     87.00 176.00   0.50    0.77    --  108.84  45.00  30.00  178
 27  \w     34.00 105.00   0.50    0.77    --  108.84 -95.00-150.00  142
 28  \w     35.00  71.00   0.50    0.77    --  108.84 -61.00-150.00   72
 29  \w     37.00 112.00   0.50    0.77    --  108.84-125.00 -30.00  150
 30  \w     37.00 112.00   0.50    0.77    --  108.84-125.00-150.00  150
 31  \w     37.00 112.00   0.50    0.77    --  108.84-125.00  60.00  150
 32  \w     35.00 105.00   0.50    0.77    --  108.84 -77.00 -60.00  140
 33  \w     74.00 176.00   0.50    0.77    --  108.84 125.00-150.00  204
 34  \w     35.00  71.00   0.50    0.77    --  108.84 -61.00   0.00   72
 35  \w     80.00 176.00   0.50    0.77    --  108.84  77.00-120.00  192
 36  \w   -117.00 -14.00   0.50    0.19    --  -42.60 -77.00  30.00  206
 37  \w   -117.00 -14.00   0.50    0.19    --  -42.60 -77.00 -30.00  206
 38  \w   -117.00 -20.00   0.50    0.19    --  -42.60 -57.00-120.00  194
 39  \w   -117.00 -14.00   0.50    0.19    --  -42.60 -77.00-180.00  206
 40  \w   -117.00 -14.00   0.50    0.19    --  -42.60 -77.00 150.00  206
 41  \w    -43.00  35.00   0.50    0.19    --  -42.60  38.00  90.00  156
 42  \w   -117.00 -14.00   0.50    0.19    --  -42.60 -77.00  90.00  206
 43  \w   -117.00 -14.00   0.50    0.19    --  -42.60 -77.00-150.00  206
 44  \w     21.00 117.00   0.50    0.19    --   42.60  57.00 -90.00  192
 45  \w   -175.00 -82.00   0.50    0.77    -- -105.00 -44.00-163.92  186
 46  \w   -175.00 -82.00   0.50    0.77    -- -105.00 -44.00  -8.90  186
 47  \w   -175.00 -82.00   0.50    0.77    -- -105.00 -43.00  99.60  186
 48  \w   -175.00 -81.00   0.50    0.77    -- -105.00 -30.00-150.00  188
 49  \w   -117.00 -14.00   0.50    0.19    --  -42.72 -77.00 -90.00  206
 50  \w   -120.00 -19.00   0.50    0.19    --  -42.72 -38.00 -60.00  202
 51  \w   -117.00 -20.00   0.50    0.19    --  -42.72 -57.00  30.00  194
 52  \w   -121.00 -41.00   0.50    0.19    --  -42.72-178.00 -90.00  160
 53  \w   -120.00 -19.00   0.50    0.19    --  -42.72 -38.00 150.00  202
 54  \w     14.00 117.00   0.50    0.19    --   42.72  77.00-180.00  206
 55  \w     21.00 117.00   0.50    0.19    --   42.72  57.00  30.00  192
 56  \w   -108.00 -83.00   0.50    0.77    -- -105.00 110.00 140.58   50
 57  \w     56.00  82.00   0.50    0.77    --  108.84 -77.00 -30.00   52
 58  \w   -117.00 -19.00   0.50    0.19    --  -42.72 -65.00 170.82  196
 59  \w   -123.00 -12.00   0.50    0.19    --  -42.72 -19.00-150.00  222
 60  \w    -36.00  18.00   0.50    0.19    --   42.72   0.00-180.00  108
 61  \w    -34.00  43.00   0.50    0.19    --   42.72 -38.00   0.00  154
;
_diffrn_measurement_device 'four-circle diffractometer'
_diffrn_measurement_device_type 'XtaLAB Synergy, Single source at home/near, HyPix'
_diffrn_measurement_method '\w scans'
_diffrn_orient_matrix_type 'CrysAlisPro convention (1999,Acta A55,543-557)'
_diffrn_orient_matrix_UB_11 0.1295339000
_diffrn_orient_matrix_UB_12 0.0421729000
_diffrn_orient_matrix_UB_13 0.0669301000
_diffrn_orient_matrix_UB_21 -0.1067472000
_diffrn_orient_matrix_UB_22 -0.0284109000
_diffrn_orient_matrix_UB_23 0.0775162000
_diffrn_orient_matrix_UB_31 0.0676793000
_diffrn_orient_matrix_UB_32 -0.1253064000
_diffrn_orient_matrix_UB_33 0.0048976000
_diffrn_radiation_monochromator mirror
_diffrn_radiation_probe x-ray
_diffrn_radiation_type 'Cu K\a'
_diffrn_radiation_wavelength 1.54184
_diffrn_reflns_av_R_equivalents 0.0639
_diffrn_reflns_av_unetI/netI 0.0279
_diffrn_reflns_Laue_measured_fraction_full 1.000
_diffrn_reflns_Laue_measured_fraction_max 0.988
_diffrn_reflns_limit_h_max 10
_diffrn_reflns_limit_h_min -10
_diffrn_reflns_limit_k_max 12
_diffrn_reflns_limit_k_min -14
_diffrn_reflns_limit_l_max 18
_diffrn_reflns_limit_l_min -18
_diffrn_reflns_number 39258
_diffrn_reflns_point_group_measured_fraction_full 1.000
_diffrn_reflns_point_group_measured_fraction_max 0.988
_diffrn_reflns_theta_full 67.684
_diffrn_reflns_theta_max 75.306
_diffrn_reflns_theta_min 2.941
_diffrn_source 'micro-focus sealed X-ray tube'
_diffrn_source_type 'PhotonJet (Cu) X-ray Source'
_exptl_absorpt_coefficient_mu 2.727
_exptl_absorpt_correction_T_max 1.00000
_exptl_absorpt_correction_T_min 0.75677
_exptl_absorpt_correction_type multi-scan
_exptl_absorpt_process_details
;
CrysAlisPro 1.171.43.118a (Rigaku Oxford Diffraction, 2024)
Empirical absorption correction using spherical harmonics,
implemented in SCALE3 ABSPACK scaling algorithm.
;
_exptl_crystal_colour 'clear light brown'
_exptl_crystal_colour_lustre clear
_exptl_crystal_colour_modifier light
_exptl_crystal_colour_primary brown
_exptl_crystal_density_diffrn 1.703
_exptl_crystal_description block
_exptl_crystal_F_000 761
_exptl_crystal_size_max 0.1
_exptl_crystal_size_mid 0.1
_exptl_crystal_size_min 0.1
_refine_diff_density_max 0.752
_refine_diff_density_min -0.582
_refine_diff_density_rms 0.087
_refine_ls_abs_structure_details
;
 Refined as an inversion twin.
;
_refine_ls_abs_structure_Flack 0.06(7)
_refine_ls_extinction_method none
_refine_ls_goodness_of_fit_ref 1.069
_refine_ls_hydrogen_treatment constr
_refine_ls_matrix_type full
_refine_ls_number_parameters 433
_refine_ls_number_reflns 5441
_refine_ls_number_restraints 56
_refine_ls_restrained_S_all 1.082
_refine_ls_R_factor_all 0.0540
_refine_ls_R_factor_gt 0.0492
_refine_ls_shift/su_max 0.010
_refine_ls_shift/su_mean 0.000
_refine_ls_structure_factor_coef Fsqd
_refine_ls_weighting_details 'w=1/[\s^2^(Fo^2^)+(0.0378P)^2^+3.8193P] where P=(Fo^2^+2Fc^2^)/3'
_refine_ls_weighting_scheme calc
_refine_ls_wR_factor_gt 0.1111
_refine_ls_wR_factor_ref 0.1144
_reflns_Friedel_coverage 0.901
_reflns_Friedel_fraction_full 1.000
_reflns_Friedel_fraction_max 0.988
_reflns_number_gt 4964
_reflns_number_total 5441
_reflns_threshold_expression 'I > 2\s(I)'
_cod_data_source_file d5sc02334c2.cif
_cod_data_source_block d-42-20250106-cu_auto
_cod_depositor_comments 'Adding full bibliography for 1574599--1574604.cif.'
_cod_database_code 1574601
_shelx_shelxl_version_number 2018/1
_shelx_space_group_comment
;
The symmetry employed for this shelxl refinement is uniquely defined
by the following loop, which should always be used as a source of
symmetry information in preference to the above space-group names.
They are only intended as comments.
;
_shelx_estimated_absorpt_t_max 0.772
_shelx_estimated_absorpt_t_min 0.772
_olex2_refinement_description
;
1. Twinned data refinement
 Scales: 0.94(7)
 0.06(7)
2. Fixed Uiso
 At 1.2 times of:
  All C(H) groups
 At 1.5 times of:
  All C(H,H,H) groups, All O(H) groups
3. Restrained distances
 C3-C2 \\sim C3A-C2
 with sigma of 0.02
4. Uiso/Uaniso restraints and constraints
C2 \\sim C3 \\sim C3A: within 2A with sigma of 0.01 and sigma for terminal
atoms of 0.02 within 2A
Uanis(O005) \\sim Ueq: with sigma of 0.01 and sigma for terminal atoms of 0.01
Uanis(O005) \\sim Ueq, Uanis(C006) \\sim Ueq: with sigma of 0.0001 and sigma
for terminal atoms of 0.0001
Uanis(C00P) \\sim Ueq, Uanis(C015) \\sim Ueq: with sigma of 0.001 and sigma for
terminal atoms of 0.001
Uanis(Zn02) \\sim Ueq: with sigma of 0.001 and sigma for terminal atoms of 0.001
Uanis(C2) \\sim Ueq: with sigma of 0.0001 and sigma for terminal atoms of 0.0001
5. Others
 Sof(C3A)=Sof(H3AA)=Sof(H3AB)=Sof(H3AC)=1-FVAR(1)
 Sof(H2)=Sof(C3)=Sof(H3A)=Sof(H3B)=Sof(H3C)=FVAR(1)
6.a Ternary CH refined with riding coordinates:
 C2(H2), C017(H017), C018(H018)
6.b Aromatic/amide H refined with riding coordinates:
 C00G(H00G), C00N(H00N), C00S(H00S), C00U(H00U), C00W(H00W), C00X(H00X),
 C00Y(H00Y), C011(H011)
6.c Idealised Me refined as rotating group:
 C012(H01A,H01B,H01C), C015(H01D,H01E,H01F), C016(H01G,H01H,H01I), C3(H3A,H3B,
 H3C), C3A(H3AA,H3AB,H3AC)
6.d Idealised tetrahedral OH refined as rotating group:
 O009(H009), O00C(H00C)
;
_smtbx_masks_void_probe_radius 1.2
_smtbx_masks_void_truncation_radius 1.2
_olex2_submission_special_instructions 'No special instructions were received'
_oxdiff_exptl_absorpt_empirical_details
;
Empirical correction (ABSPACK) includes:
- Absorption correction using spherical harmonics
- Frame scaling
;
_oxdiff_exptl_absorpt_empirical_full_max 1.375
_oxdiff_exptl_absorpt_empirical_full_min 0.758

loop_
_space_group_symop_operation_xyz
'x, y, z'
'-x, y+1/2, -z'

loop_
_atom_site_label
_atom_site_type_symbol
_atom_site_fract_x
_atom_site_fract_y
_atom_site_fract_z
_atom_site_U_iso_or_equiv
_atom_site_adp_type
_atom_site_occupancy
_atom_site_site_symmetry_order
_atom_site_calc_flag
_atom_site_refinement_flags_posn
_atom_site_refinement_flags_adp
_atom_site_refinement_flags_occupancy
_atom_site_disorder_assembly
_atom_site_disorder_group
Zn01 Zn 0.65170(11) 0.54391(7) 0.26291(7) 0.0298(3) Uani 1 1 d . . . . .
Zn02 Zn -0.15362(11) 0.76928(7) 0.23727(7) 0.0293(3) Uani 1 1 d . U . . .
O003 O 0.5293(7) 0.3984(7) 0.2713(4) 0.0354(15) Uani 1 1 d . . . . .
O004 O 0.6705(8) 0.8008(7) 0.1439(5) 0.050(2) Uani 1 1 d . . . . .
O005 O 0.2891(9) 0.4746(8) 0.2728(5) 0.0494(16) Uani 1 1 d . U . . .
C006 C 0.3780(10) 0.3910(9) 0.2685(6) 0.0288(17) Uani 1 1 d . U . . .
O007 O -0.0653(8) 0.6488(7) 0.1516(5) 0.0440(17) Uani 1 1 d . . . . .
O008 O -0.0434(8) 0.6819(8) 0.3415(5) 0.049(2) Uani 1 1 d . . . . .
O009 O -0.0743(7) 0.1308(9) 0.2523(5) 0.0459(19) Uani 1 1 d . . . . .
H009 H -0.113543 0.195985 0.258103 0.069 Uiso 1 1 calc R U . . .
N00A N 0.3274(8) 0.6812(8) 0.0330(4) 0.0317(17) Uani 1 1 d . . . . .
O00B O -0.1822(8) 0.4795(7) 0.1818(5) 0.053(2) Uani 1 1 d . . . . .
O00C O 0.5690(7) 0.1793(7) 0.2388(5) 0.0349(16) Uani 1 1 d . . . . .
H00C H 0.596463 0.248106 0.243786 0.052 Uiso 1 1 calc R U . . .
N00D N 0.1485(8) 0.5474(10) 0.0493(4) 0.0334(16) Uani 1 1 d . . . . .
O00E O -0.0338(7) 0.9139(7) 0.2251(4) 0.0372(16) Uani 1 1 d . . . . .
C00F C 0.0867(9) 0.1417(10) 0.2489(5) 0.028(2) Uani 1 1 d . . . . .
C00G C 0.1506(9) 0.2526(11) 0.2616(5) 0.029(2) Uani 1 1 d . . . . .
H00G H 0.085299 0.315977 0.272301 0.035 Uiso 1 1 calc R U . . .
O00H O 0.5526(7) 0.6294(8) 0.1554(4) 0.0445(19) Uani 1 1 d . . . . .
O00I O 0.6912(8) 0.8292(8) 0.3301(5) 0.055(2) Uani 1 1 d . . . . .
C2 C 0.0332(12) 0.5594(10) 0.4605(7) 0.051(2) Uani 1 1 d D U . . .
H2 H -0.034504 0.571584 0.510939 0.061 Uiso 0.64(2) 1 calc R U P A 1
C00L C -0.0827(9) 0.5407(14) 0.1459(6) 0.038(2) Uani 1 1 d . . . . .
C1 C 0.1791(10) 0.0460(12) 0.2341(6) 0.034(2) Uani 1 1 d . . . . .
C00N C 0.2955(11) 0.6266(12) -0.0501(6) 0.041(2) Uani 1 1 d . . . . .
H00N H 0.344308 0.642912 -0.102962 0.049 Uiso 1 1 calc R U . . .
N00O N 0.1643(8) 0.6406(8) 0.4777(5) 0.0373(19) Uani 1 1 d . . . . .
C00P C 0.4943(15) 0.8222(13) 0.4331(9) 0.079(3) Uani 1 1 d . U . . .
N00Q N 0.3580(9) 0.7561(10) 0.4609(6) 0.053(3) Uani 1 1 d . . . . .
O00R O 0.5531(9) 0.6649(8) 0.3432(5) 0.056(2) Uani 1 1 d . . . . .
C00S C 0.1832(10) 0.5479(13) -0.0390(6) 0.041(2) Uani 1 1 d . . . . .
H00S H 0.136247 0.501217 -0.083327 0.049 Uiso 1 1 calc R U . . .
C00T C -0.0707(11) 0.5891(10) 0.3804(6) 0.038(2) Uani 1 1 d . . . . .
C00U C 0.2595(13) 0.6842(12) 0.4183(7) 0.048(3) Uani 1 1 d . . . . .
H00U H 0.257314 0.667307 0.357723 0.058 Uiso 1 1 calc R U . . .
C00V C 0.5681(10) 0.7288(9) 0.1238(6) 0.034(2) Uani 1 1 d . . . . .
C00W C 0.2053(12) 0.6817(12) 0.5576(7) 0.046(3) Uani 1 1 d . . . . .
H00W H 0.160403 0.661134 0.610760 0.055 Uiso 1 1 calc R U . . .
C00X C 0.2375(10) 0.6287(12) 0.0911(6) 0.039(2) Uani 1 1 d . . . . .
H00X H 0.236464 0.645717 0.151555 0.046 Uiso 1 1 calc R U . . .
C00Y C 0.3424(10) 0.0631(12) 0.2308(6) 0.036(3) Uani 1 1 d . . . . .
H00Y H 0.406503 -0.001216 0.220598 0.043 Uiso 1 1 calc R U . . .
C00Z C 0.3113(9) 0.2695(10) 0.2583(5) 0.0258(16) Uani 1 1 d . . . . .
O010 O -0.1830(9) 0.5186(9) 0.3652(5) 0.065(3) Uani 1 1 d . . . . .
C011 C 0.3230(12) 0.7580(15) 0.5482(7) 0.051(3) Uani 1 1 d . . . . .
H011 H 0.371358 0.803400 0.592819 0.061 Uiso 1 1 calc R U . . .
C012 C 0.5146(14) 0.8248(13) -0.0257(7) 0.069(4) Uani 1 1 d . . . . .
H01A H 0.574489 0.763686 -0.052343 0.104 Uiso 1 1 calc R U . . .
H01B H 0.582708 0.889009 -0.009316 0.104 Uiso 1 1 calc R U . . .
H01C H 0.434384 0.851583 -0.067539 0.104 Uiso 1 1 calc R U . . .
C013 C 0.4105(10) 0.1724(10) 0.2423(6) 0.033(2) Uani 1 1 d . . . . .
C014 C 0.5819(10) 0.7682(12) 0.3593(6) 0.037(2) Uani 1 1 d . . . . .
C015 C 0.473(2) 0.9440(17) 0.4351(11) 0.114(6) Uani 1 1 d . U . . .
H01D H 0.400623 0.966799 0.387628 0.171 Uiso 1 1 calc R U . . .
H01E H 0.571886 0.982363 0.427931 0.171 Uiso 1 1 calc R U . . .
H01F H 0.431430 0.966242 0.491088 0.171 Uiso 1 1 calc R U . . .
C016 C -0.0339(12) 0.3806(9) 0.0314(7) 0.067(3) Uani 1 1 d . . . . .
H01G H -0.094564 0.423173 -0.013114 0.100 Uiso 1 1 calc R U . . .
H01H H -0.101485 0.328538 0.062318 0.100 Uiso 1 1 calc R U . . .
H01I H 0.045902 0.335923 0.003372 0.100 Uiso 1 1 calc R U . . .
C017 C 0.4387(7) 0.7774(7) 0.0567(4) 0.0247(14) Uani 1 1 d . . . . .
H017 H 0.381767 0.841006 0.085238 0.030 Uiso 1 1 calc R U . . .
C018 C 0.0440(7) 0.4681(6) 0.0982(4) 0.0247(13) Uani 1 1 d . . . . .
H018 H 0.107083 0.424209 0.142820 0.030 Uiso 1 1 calc R U . . .
O1 O 0.2087(7) 0.8369(6) 0.2228(5) 0.0461(18) Uani 1 1 d . . . . .
C6 C 0.1190(12) 0.9206(10) 0.2257(6) 0.037(2) Uani 1 1 d . . . . .
C3 C 0.0799(17) 0.4433(12) 0.4688(11) 0.056(4) Uani 0.64(2) 1 d D U P A 1
H3A H 0.137701 0.421290 0.417851 0.085 Uiso 0.64(2) 1 calc R U P A 1
H3B H -0.011042 0.394057 0.472415 0.085 Uiso 0.64(2) 1 calc R U P A 1
H3C H 0.145440 0.434194 0.521712 0.085 Uiso 0.64(2) 1 calc R U P A 1
C3A C 0.001(4) 0.481(3) 0.5269(19) 0.052(7) Uani 0.36(2) 1 d D U P A 2
H3AA H 0.097856 0.450854 0.552395 0.078 Uiso 0.36(2) 1 calc R U P A 2
H3AB H -0.061388 0.418126 0.502708 0.078 Uiso 0.36(2) 1 calc R U P A 2
H3AC H -0.055350 0.520811 0.572170 0.078 Uiso 0.36(2) 1 calc R U P A 2

loop_
_atom_site_aniso_label
_atom_site_aniso_U_11
_atom_site_aniso_U_22
_atom_site_aniso_U_33
_atom_site_aniso_U_23
_atom_site_aniso_U_13
_atom_site_aniso_U_12
Zn01 0.0266(5) 0.0218(7) 0.0407(6) 0.0030(5) -0.0028(4) -0.0099(5)
Zn02 0.0269(5) 0.0243(6) 0.0365(5) 0.0024(5) -0.0010(4) -0.0089(5)
O003 0.026(3) 0.023(4) 0.057(4) 0.003(3) -0.001(3) -0.013(3)
O004 0.044(4) 0.033(5) 0.070(4) 0.012(3) -0.029(3) -0.017(3)
O005 0.0494(16) 0.0494(16) 0.0494(16) -0.00002(14) 0.00195(15) -0.00001(14)
C006 0.0288(17) 0.0288(17) 0.0288(17) 0.00000(14) 0.00114(16) -0.00002(14)
O007 0.041(3) 0.028(5) 0.063(4) -0.010(3) 0.014(3) -0.008(3)
O008 0.048(4) 0.038(5) 0.059(4) 0.019(4) -0.011(3) -0.008(4)
O009 0.024(3) 0.051(5) 0.063(4) -0.011(4) 0.009(3) -0.009(3)
N00A 0.030(3) 0.040(5) 0.025(3) 0.004(3) -0.002(2) -0.008(3)
O00B 0.045(4) 0.029(5) 0.087(5) 0.007(4) 0.025(3) -0.001(3)
O00C 0.023(3) 0.024(4) 0.058(4) -0.008(3) 0.007(3) -0.013(3)
N00D 0.030(3) 0.034(4) 0.037(3) -0.006(4) 0.004(2) -0.006(3)
O00E 0.032(3) 0.034(4) 0.045(3) 0.002(3) -0.003(3) -0.015(3)
C00F 0.021(4) 0.033(6) 0.032(4) -0.006(4) 0.005(3) -0.010(4)
C00G 0.023(4) 0.021(6) 0.043(4) 0.001(4) 0.003(3) -0.006(3)
O00H 0.037(3) 0.048(5) 0.046(4) 0.019(4) -0.019(3) -0.012(3)
O00I 0.046(4) 0.059(6) 0.063(4) -0.008(4) 0.027(3) -0.015(4)
C2 0.051(2) 0.051(2) 0.051(2) 0.00002(14) 0.00197(16) -0.00002(14)
C00L 0.024(4) 0.051(7) 0.040(4) 0.004(6) -0.001(3) 0.000(5)
C1 0.028(4) 0.042(6) 0.034(4) -0.002(5) 0.001(3) -0.017(5)
C00N 0.046(5) 0.045(7) 0.031(4) -0.001(4) 0.003(4) -0.006(5)
N00O 0.030(3) 0.034(5) 0.047(4) 0.008(4) -0.006(3) -0.008(3)
C00P 0.079(4) 0.079(4) 0.080(4) -0.0015(14) 0.0062(14) -0.0011(14)
N00Q 0.041(4) 0.046(6) 0.074(5) -0.027(5) 0.026(4) -0.022(4)
O00R 0.053(4) 0.049(6) 0.067(5) -0.022(4) 0.023(3) -0.013(4)
C00S 0.042(5) 0.036(6) 0.046(5) -0.012(5) 0.004(4) -0.003(5)
C00T 0.029(4) 0.043(7) 0.042(5) 0.008(4) -0.005(4) -0.008(4)
C00U 0.057(6) 0.039(7) 0.049(5) -0.009(5) 0.007(4) -0.022(5)
C00V 0.031(4) 0.034(6) 0.036(4) -0.003(4) -0.006(3) 0.003(4)
C00W 0.044(5) 0.048(7) 0.044(5) 0.004(5) 0.001(4) -0.008(5)
C00X 0.031(4) 0.052(7) 0.033(4) -0.004(4) 0.005(3) -0.016(4)
C00Y 0.031(4) 0.032(8) 0.044(5) -0.008(4) 0.003(4) -0.005(4)
C00Z 0.029(4) 0.011(4) 0.037(4) 0.000(4) 0.001(3) -0.005(4)
O010 0.053(4) 0.070(7) 0.070(5) 0.023(5) -0.030(4) -0.025(4)
C011 0.049(5) 0.058(8) 0.046(5) -0.014(6) -0.002(4) -0.013(6)
C012 0.056(6) 0.105(11) 0.046(5) 0.029(6) -0.012(5) -0.043(7)
C013 0.029(4) 0.030(6) 0.041(4) 0.002(4) 0.004(3) -0.007(4)
C014 0.037(4) 0.033(6) 0.042(4) -0.009(5) 0.004(3) -0.010(5)
C015 0.114(6) 0.114(6) 0.115(6) 0.0004(14) 0.0064(14) 0.0000(14)
C016 0.067(6) 0.055(7) 0.081(7) -0.044(5) 0.041(5) -0.046(5)
C017 0.023(3) 0.012(4) 0.038(3) 0.004(3) -0.008(2) -0.005(3)
C018 0.022(3) 0.012(3) 0.039(3) 0.000(3) 0.003(2) -0.006(2)
O1 0.031(3) 0.010(3) 0.097(5) -0.013(3) 0.003(3) -0.011(2)
C6 0.038(4) 0.034(5) 0.038(4) -0.004(3) 0.003(3) -0.026(3)
C3 0.053(8) 0.040(9) 0.075(9) 0.006(7) -0.018(7) -0.007(6)
C3A 0.050(13) 0.039(14) 0.067(14) 0.019(12) -0.006(12) -0.023(11)

loop_
_atom_type_symbol
_atom_type_description
_atom_type_scat_dispersion_real
_atom_type_scat_dispersion_imag
_atom_type_scat_source
C C 0.0181 0.0091 'International Tables Vol C Tables 4.2.6.8 and 6.1.1.4'
H H 0.0000 0.0000 'International Tables Vol C Tables 4.2.6.8 and 6.1.1.4'
N N 0.0311 0.0180 'International Tables Vol C Tables 4.2.6.8 and 6.1.1.4'
O O 0.0492 0.0322 'International Tables Vol C Tables 4.2.6.8 and 6.1.1.4'
Zn Zn -1.5491 0.6778 'International Tables Vol C Tables 4.2.6.8 and 6.1.1.4'

loop_
_geom_angle_atom_site_label_1
_geom_angle_atom_site_label_2
_geom_angle_atom_site_label_3
_geom_angle
_geom_angle_site_symmetry_1
_geom_angle_site_symmetry_3
_geom_angle_publ_flag
O003 Zn01 Zn02 176.4(2) . 1_655 ?
O003 Zn01 O00B 96.7(3) . 1_655 ?
O003 Zn01 O00H 104.4(3) . . ?
O003 Zn01 O00R 107.5(3) . . ?
O003 Zn01 O010 100.5(3) . 1_655 ?
O00B Zn01 Zn02 80.5(2) 1_655 1_655 ?
O00B Zn01 O00H 88.4(3) 1_655 . ?
O00B Zn01 O010 85.8(4) 1_655 1_655 ?
O00H Zn01 Zn02 73.3(2) . 1_655 ?
O00H Zn01 O010 154.9(3) . 1_655 ?
O00R Zn01 Zn02 75.4(2) . 1_655 ?
O00R Zn01 O00B 155.5(3) . 1_655 ?
O00R Zn01 O00H 88.8(4) . . ?
O00R Zn01 O010 86.4(4) . 1_655 ?
O010 Zn01 Zn02 81.7(3) 1_655 1_655 ?
O004 Zn02 Zn01 81.3(2) 1_455 1_455 ?
O004 Zn02 O007 87.9(3) 1_455 . ?
O004 Zn02 O008 155.6(3) 1_455 . ?
O004 Zn02 O00I 86.3(3) 1_455 1_455 ?
O007 Zn02 Zn01 74.6(2) . 1_455 ?
O007 Zn02 O008 89.3(3) . . ?
O007 Zn02 O00I 154.7(3) . 1_455 ?
O008 Zn02 Zn01 74.5(2) . 1_455 ?
O008 Zn02 O00I 86.0(3) . 1_455 ?
O00E Zn02 Zn01 177.9(2) . 1_455 ?
O00E Zn02 O004 99.2(3) . 1_455 ?
O00E Zn02 O007 107.5(3) . . ?
O00E Zn02 O008 104.8(3) . . ?
O00E Zn02 O00I 97.8(3) . 1_455 ?
O00I Zn02 Zn01 80.2(2) 1_455 1_455 ?
C006 O003 Zn01 125.8(7) . . ?
C00V O004 Zn02 123.1(6) . 1_655 ?
O003 C006 C00Z 115.9(9) . . ?
O005 C006 O003 124.7(10) . . ?
O005 C006 C00Z 119.5(8) . . ?
C00L O007 Zn02 131.5(7) . . ?
C00T O008 Zn02 133.5(7) . . ?
C00F O009 H009 109.5 . . ?
C00N N00A C017 129.5(7) . . ?
C00X N00A C00N 106.7(8) . . ?
C00X N00A C017 123.7(7) . . ?
C00L O00B Zn01 124.1(9) . 1_455 ?
C013 O00C H00C 109.5 . . ?
C00S N00D C018 129.7(9) . . ?
C00X N00D C00S 108.2(9) . . ?
C00X N00D C018 122.0(7) . . ?
C6 O00E Zn02 125.1(7) . . ?
O009 C00F C00G 117.5(9) . . ?
C1 C00F O009 120.9(9) . . ?
C1 C00F C00G 121.5(8) . . ?
C00F C00G H00G 119.8 . . ?
C00Z C00G C00F 120.4(10) . . ?
C00Z C00G H00G 119.8 . . ?
C00V O00H Zn01 133.9(6) . . ?
C014 O00I Zn02 123.7(8) . 1_655 ?
N00O C2 H2 104.0 . . ?
N00O C2 C00T 114.7(9) . . ?
C00T C2 H2 104.0 . . ?
C3 C2 H2 104.0 . . ?
C3 C2 N00O 111.9(10) . . ?
C3 C2 C00T 116.4(10) . . ?
C3A C2 N00O 116.9(13) . . ?
C3A C2 C00T 127.0(15) . . ?
O007 C00L C018 118.4(8) . . ?
O00B C00L O007 127.5(11) . . ?
O00B C00L C018 113.6(12) . . ?
C00F C1 C00Y 118.2(11) . . ?
C00F C1 C6 124.6(8) . 1_545 ?
C00Y C1 C6 117.2(11) . 1_545 ?
N00A C00N H00N 126.3 . . ?
C00S C00N N00A 107.5(8) . . ?
C00S C00N H00N 126.3 . . ?
C00U N00O C2 126.9(9) . . ?
C00W N00O C2 123.7(8) . . ?
C00W N00O C00U 109.4(9) . . ?
N00Q C00P C014 115.3(11) . . ?
C015 C00P N00Q 113.5(13) . . ?
C015 C00P C014 119.5(14) . . ?
C00U N00Q C00P 132.8(10) . . ?
C00U N00Q C011 108.6(9) . . ?
C011 N00Q C00P 118.4(10) . . ?
C014 O00R Zn01 133.1(7) . . ?
N00D C00S H00S 126.0 . . ?
C00N C00S N00D 108.0(9) . . ?
C00N C00S H00S 126.0 . . ?
O008 C00T C2 117.2(9) . . ?
O008 C00T O010 127.9(9) . . ?
O010 C00T C2 114.7(9) . . ?
N00O C00U H00U 126.3 . . ?
N00Q C00U N00O 107.4(9) . . ?
N00Q C00U H00U 126.3 . . ?
O004 C00V O00H 127.1(8) . . ?
O004 C00V C017 113.5(8) . . ?
O00H C00V C017 119.2(8) . . ?
N00O C00W H00W 126.1 . . ?
N00O C00W C011 107.8(9) . . ?
C011 C00W H00W 126.1 . . ?
N00A C00X N00D 109.6(8) . . ?
N00A C00X H00X 125.2 . . ?
N00D C00X H00X 125.2 . . ?
C1 C00Y H00Y 119.0 . . ?
C013 C00Y C1 122.1(11) . . ?
C013 C00Y H00Y 119.0 . . ?
C00G C00Z C006 119.6(9) . . ?
C00G C00Z C013 119.6(10) . . ?
C013 C00Z C006 120.7(7) . . ?
C00T O010 Zn01 122.3(7) . 1_455 ?
N00Q C011 H011 126.7 . . ?
C00W C011 N00Q 106.6(10) . . ?
C00W C011 H011 126.7 . . ?
H01A C012 H01B 109.5 . . ?
H01A C012 H01C 109.5 . . ?
H01B C012 H01C 109.5 . . ?
C017 C012 H01A 109.5 . . ?
C017 C012 H01B 109.5 . . ?
C017 C012 H01C 109.5 . . ?
O00C C013 C00Y 117.5(9) . . ?
O00C C013 C00Z 124.2(9) . . ?
C00Y C013 C00Z 118.3(8) . . ?
O00I C014 C00P 115.5(11) . . ?
O00R C014 O00I 127.5(10) . . ?
O00R C014 C00P 116.1(10) . . ?
C00P C015 H01D 109.5 . . ?
C00P C015 H01E 109.5 . . ?
C00P C015 H01F 109.5 . . ?
H01D C015 H01E 109.5 . . ?
H01D C015 H01F 109.5 . . ?
H01E C015 H01F 109.5 . . ?
H01G C016 H01H 109.5 . . ?
H01G C016 H01I 109.5 . . ?
H01H C016 H01I 109.5 . . ?
C018 C016 H01G 109.5 . . ?
C018 C016 H01H 109.5 . . ?
C018 C016 H01I 109.5 . . ?
N00A C017 C00V 108.7(7) . . ?
N00A C017 C012 110.8(7) . . ?
N00A C017 H017 109.2 . . ?
C00V C017 H017 109.2 . . ?
C012 C017 C00V 109.9(7) . . ?
C012 C017 H017 109.2 . . ?
N00D C018 C00L 110.2(7) . . ?
N00D C018 C016 108.7(6) . . ?
N00D C018 H018 109.1 . . ?
C00L C018 H018 109.1 . . ?
C016 C018 C00L 110.7(7) . . ?
C016 C018 H018 109.1 . . ?
O00E C6 C1 112.8(10) . 1_565 ?
O1 C6 O00E 125.4(9) . . ?
O1 C6 C1 121.7(8) . 1_565 ?
C2 C3 H3A 109.5 . . ?
C2 C3 H3B 109.5 . . ?
C2 C3 H3C 109.5 . . ?
H3A C3 H3B 109.5 . . ?
H3A C3 H3C 109.5 . . ?
H3B C3 H3C 109.5 . . ?
C2 C3A H3AA 109.5 . . ?
C2 C3A H3AB 109.5 . . ?
C2 C3A H3AC 109.5 . . ?
H3AA C3A H3AB 109.5 . . ?
H3AA C3A H3AC 109.5 . . ?
H3AB C3A H3AC 109.5 . . ?

loop_
_geom_bond_atom_site_label_1
_geom_bond_atom_site_label_2
_geom_bond_distance
_geom_bond_site_symmetry_2
_geom_bond_publ_flag
Zn01 Zn02 3.0886(9) 1_655 ?
Zn01 O003 1.965(7) . ?
Zn01 O00B 2.041(7) 1_655 ?
Zn01 O00H 2.042(7) . ?
Zn01 O00R 2.036(8) . ?
Zn01 O010 2.065(7) 1_655 ?
Zn02 O004 2.045(6) 1_455 ?
Zn02 O007 2.046(8) . ?
Zn02 O008 2.052(7) . ?
Zn02 O00E 1.950(7) . ?
Zn02 O00I 2.076(7) 1_455 ?
O003 C006 1.291(10) . ?
O004 C00V 1.226(11) . ?
O005 C006 1.219(13) . ?
C006 C00Z 1.503(15) . ?
O007 C00L 1.243(17) . ?
O008 C00T 1.234(13) . ?
O009 H009 0.8200 . ?
O009 C00F 1.380(10) . ?
N00A C00N 1.414(12) . ?
N00A C00X 1.327(12) . ?
N00A C017 1.483(10) . ?
O00B C00L 1.238(13) . ?
O00C H00C 0.8200 . ?
O00C C013 1.356(10) . ?
N00D C00S 1.373(11) . ?
N00D C00X 1.337(14) . ?
N00D C018 1.483(10) . ?
O00E C6 1.304(11) . ?
C00F C00G 1.385(16) . ?
C00F C1 1.367(16) . ?
C00G H00G 0.9300 . ?
C00G C00Z 1.385(11) . ?
O00H C00V 1.237(13) . ?
O00I C014 1.254(13) . ?
C2 H2 0.9800 . ?
C2 N00O 1.465(14) . ?
C2 C00T 1.505(14) . ?
C2 C3 1.385(17) . ?
C2 C3A 1.37(2) . ?
C00L C018 1.557(12) . ?
C1 C00Y 1.408(12) . ?
C1 C6 1.521(17) 1_545 ?
C00N H00N 0.9300 . ?
C00N C00S 1.327(16) . ?
N00O C00U 1.327(13) . ?
N00O C00W 1.324(13) . ?
C00P N00Q 1.458(16) . ?
C00P C014 1.495(16) . ?
C00P C015 1.40(2) . ?
N00Q C00U 1.320(14) . ?
N00Q C011 1.359(12) . ?
O00R C014 1.224(16) . ?
C00S H00S 0.9300 . ?
C00T O010 1.264(12) . ?
C00U H00U 0.9300 . ?
C00V C017 1.565(10) . ?
C00W H00W 0.9300 . ?
C00W C011 1.339(17) . ?
C00X H00X 0.9300 . ?
C00Y H00Y 0.9300 . ?
C00Y C013 1.381(17) . ?
C00Z C013 1.418(15) . ?
C011 H011 0.9300 . ?
C012 H01A 0.9600 . ?
C012 H01B 0.9600 . ?
C012 H01C 0.9600 . ?
C012 C017 1.520(12) . ?
C015 H01D 0.9600 . ?
C015 H01E 0.9600 . ?
C015 H01F 0.9600 . ?
C016 H01G 0.9600 . ?
C016 H01H 0.9600 . ?
C016 H01I 0.9600 . ?
C016 C018 1.546(10) . ?
C017 H017 0.9800 . ?
C018 H018 0.9800 . ?
O1 C6 1.224(14) . ?
C3 H3A 0.9600 . ?
C3 H3B 0.9600 . ?
C3 H3C 0.9600 . ?
C3A H3AA 0.9600 . ?
C3A H3AB 0.9600 . ?
C3A H3AC 0.9600 . ?

loop_
_geom_torsion_atom_site_label_1
_geom_torsion_atom_site_label_2
_geom_torsion_atom_site_label_3
_geom_torsion_atom_site_label_4
_geom_torsion
_geom_torsion_site_symmetry_1
_geom_torsion_site_symmetry_2
_geom_torsion_site_symmetry_3
_geom_torsion_site_symmetry_4
_geom_torsion_publ_flag
Zn01 O003 C006 O005 -10.8(13) . . . . ?
Zn01 O003 C006 C00Z 168.5(5) . . . . ?
Zn01 O00B C00L O007 -0.2(15) 1_455 . . . ?
Zn01 O00B C00L C018 172.0(5) 1_455 . . . ?
Zn01 O00H C00V O004 11.7(17) . . . . ?
Zn01 O00H C00V C017 -162.3(6) . . . . ?
Zn01 O00R C014 O00I -2.7(19) . . . . ?
Zn01 O00R C014 C00P -171.7(8) . . . . ?
Zn02 O004 C00V O00H 0.7(15) 1_655 . . . ?
Zn02 O004 C00V C017 175.0(6) 1_655 . . . ?
Zn02 O007 C00L O00B 14.1(17) . . . . ?
Zn02 O007 C00L C018 -157.8(6) . . . . ?
Zn02 O008 C00T C2 -175.0(7) . . . . ?
Zn02 O008 C00T O010 -0.5(18) . . . . ?
Zn02 O00E C6 C1 -168.2(6) . . . 1_565 ?
Zn02 O00E C6 O1 9.7(14) . . . . ?
Zn02 O00I C014 C00P 173.4(8) 1_655 . . . ?
Zn02 O00I C014 O00R 4.4(17) 1_655 . . . ?
O003 C006 C00Z C00G 175.1(7) . . . . ?
O003 C006 C00Z C013 -7.1(12) . . . . ?
O004 C00V C017 N00A 176.5(8) . . . . ?
O004 C00V C017 C012 55.2(12) . . . . ?
O005 C006 C00Z C00G -5.5(13) . . . . ?
O005 C006 C00Z C013 172.3(9) . . . . ?
C006 C00Z C013 O00C 2.9(13) . . . . ?
C006 C00Z C013 C00Y -178.1(8) . . . . ?
O007 C00L C018 N00D -12.8(11) . . . . ?
O007 C00L C018 C016 -133.1(9) . . . . ?
O008 C00T O010 Zn01 2.4(17) . . . 1_455 ?
O009 C00F C00G C00Z -179.5(8) . . . . ?
O009 C00F C1 C00Y 179.6(8) . . . . ?
O009 C00F C1 C6 -3.8(13) . . . 1_545 ?
N00A C00N C00S N00D -2.7(13) . . . . ?
O00B C00L C018 N00D 174.2(7) . . . . ?
O00B C00L C018 C016 53.9(10) . . . . ?
C00F C00G C00Z C006 177.6(7) . . . . ?
C00F C00G C00Z C013 -0.3(12) . . . . ?
C00F C1 C00Y C013 0.2(12) . . . . ?
C00G C00F C1 C00Y -0.8(12) . . . . ?
C00G C00F C1 C6 175.8(9) . . . 1_545 ?
C00G C00Z C013 O00C -179.2(8) . . . . ?
C00G C00Z C013 C00Y -0.3(12) . . . . ?
O00H C00V C017 N00A -8.7(11) . . . . ?
O00H C00V C017 C012 -130.0(10) . . . . ?
C2 N00O C00U N00Q 178.2(10) . . . . ?
C2 N00O C00W C011 -176.6(11) . . . . ?
C2 C00T O010 Zn01 177.1(7) . . . 1_455 ?
C1 C00F C00G C00Z 0.9(13) . . . . ?
C1 C00Y C013 O00C 179.4(8) . . . . ?
C1 C00Y C013 C00Z 0.3(13) . . . . ?
C00N N00A C00X N00D -1.8(12) . . . . ?
C00N N00A C017 C00V -115.6(10) . . . . ?
C00N N00A C017 C012 5.2(13) . . . . ?
N00O C2 C00T O008 -5.3(14) . . . . ?
N00O C2 C00T O010 179.4(9) . . . . ?
N00O C00W C011 N00Q -3.7(15) . . . . ?
C00P N00Q C00U N00O 174.8(13) . . . . ?
C00P N00Q C011 C00W -173.5(11) . . . . ?
N00Q C00P C014 O00I 174.3(10) . . . . ?
N00Q C00P C014 O00R -15.4(16) . . . . ?
C00S N00D C00X N00A 0.1(13) . . . . ?
C00S N00D C018 C00L -123.9(11) . . . . ?
C00S N00D C018 C016 -2.4(13) . . . . ?
C00T C2 N00O C00U -44.4(15) . . . . ?
C00T C2 N00O C00W 135.7(11) . . . . ?
C00U N00O C00W C011 3.5(14) . . . . ?
C00U N00Q C011 C00W 2.5(16) . . . . ?
C00W N00O C00U N00Q -1.9(14) . . . . ?
C00X N00A C00N C00S 2.8(12) . . . . ?
C00X N00A C017 C00V 63.5(11) . . . . ?
C00X N00A C017 C012 -175.7(10) . . . . ?
C00X N00D C00S C00N 1.7(13) . . . . ?
C00X N00D C018 C00L 61.8(11) . . . . ?
C00X N00D C018 C016 -176.7(10) . . . . ?
C011 N00Q C00U N00O -0.4(15) . . . . ?
C014 C00P N00Q C00U -29(2) . . . . ?
C014 C00P N00Q C011 145.7(13) . . . . ?
C015 C00P N00Q C00U 113.9(17) . . . . ?
C015 C00P N00Q C011 -71.2(18) . . . . ?
C015 C00P C014 O00I 33.5(18) . . . . ?
C015 C00P C014 O00R -156.2(14) . . . . ?
C017 N00A C00N C00S -177.9(9) . . . . ?
C017 N00A C00X N00D 178.9(8) . . . . ?
C018 N00D C00S C00N -173.2(9) . . . . ?
C018 N00D C00X N00A 175.5(8) . . . . ?
C6 C1 C00Y C013 -176.6(9) 1_545 . . . ?
C3 C2 N00O C00U 91.0(15) . . . . ?
C3 C2 N00O C00W -88.9(14) . . . . ?
C3 C2 C00T O008 -138.6(13) . . . . ?
C3 C2 C00T O010 46.1(15) . . . . ?
C3A C2 N00O C00U 148(2) . . . . ?
C3A C2 N00O C00W -32(2) . . . . ?
C3A C2 C00T O008 161(2) . . . . ?
C3A C2 C00T O010 -14(3) . . . . ?

loop_
_twin_individual_id
_twin_individual_mass_fraction_refined
1 0.94(7)
2 0.06(7)

loop_
_smtbx_masks_void_nr
_smtbx_masks_void_average_x
_smtbx_masks_void_average_y
_smtbx_masks_void_average_z
_smtbx_masks_void_volume
_smtbx_masks_void_count_electrons
_smtbx_masks_void_content
1 0.211 0.242 0.464 33.2 2.5 ?
2 -0.111 0.417 0.600 7.2 1.0 ?
3 -0.211 0.742 0.536 33.2 2.3 ?
4 0.111 0.917 0.400 7.2 1.0 ?
5 0.251 0.103 0.033 27.5 0.0 ?
6 0.749 0.603 0.967 27.5 0.0 ?
